data_4115741
loop_
_publ_author_name
'Stephen M. Holmes'
'Daniel F. Schafer'
'Peter T. Wolczanski'
'Emil B. Lobkovsky'

_publ_section_title
;
 Synthesis of (tBu3SiNH)2ClW\\tbWCl(NHSitBu3)2 and Its Degradation via NH
 Bond Activation
;
_journal_name_full 'Journal of the American Chemical Society'
_journal_page_first 10571
_journal_page_last 10583
_journal_paper_doi 10.1021/ja010957h
_journal_volume 123
_journal_year 2001
_chemical_formula_sum 'C38 H65 Cl N2 Si2 W'
_chemical_formula_weight 825.40
_chemical_name_systematic
; 
 ? 
;
_space_group_IT_number 14
_symmetry_cell_setting monoclinic
_symmetry_space_group_name_Hall '-P 2ybc'
_symmetry_space_group_name_H-M 'P 1 21/c 1'
_atom_sites_solution_hydrogens geom
_atom_sites_solution_primary direct
_atom_sites_solution_secondary difmap
_audit_creation_method SHELXL-97
_cell_angle_alpha 90.00
_cell_angle_beta 110.903(3)
_cell_angle_gamma 90.00
_cell_formula_units_Z 4
_cell_length_a 14.393(2)
_cell_length_b 17.903(3)
_cell_length_c 17.057(2)
_cell_measurement_temperature 173(2)
_cell_volume 4105.9(10)
_computing_cell_refinement SAINT+
_computing_data_collection SMART
_computing_data_reduction SAINT+
_computing_molecular_graphics SHELXTL
_computing_publication_material SHELXTL
_computing_structure_refinement 'SHELXL-97 (Sheldrick, 1997)'
_computing_structure_solution 'SHELXS-97 (Sheldrick, 1990)'
_diffrn_ambient_temperature 173(2)
_diffrn_measured_fraction_theta_full 0.999
_diffrn_measured_fraction_theta_max 0.999
_diffrn_measurement_device_type 'Bruker 1K CCD'
_diffrn_measurement_method '0.3 deg. omega & phi scans'
_diffrn_radiation_monochromator graphite
_diffrn_radiation_source 'fine-focus sealed tube'
_diffrn_radiation_type MoK\a
_diffrn_radiation_wavelength 0.71073
_diffrn_reflns_av_R_equivalents 0.0720
_diffrn_reflns_av_sigmaI/netI 0.0641
_diffrn_reflns_limit_h_max 19
_diffrn_reflns_limit_h_min -19
_diffrn_reflns_limit_k_max 23
_diffrn_reflns_limit_k_min -23
_diffrn_reflns_limit_l_max 22
_diffrn_reflns_limit_l_min -21
_diffrn_reflns_number 44227
_diffrn_reflns_theta_full 28.28
_diffrn_reflns_theta_max 28.28
_diffrn_reflns_theta_min 2.46
_exptl_absorpt_coefficient_mu 2.963
_exptl_absorpt_correction_T_max 0.7560
_exptl_absorpt_correction_T_min 0.557664
_exptl_absorpt_correction_type SADABS
_exptl_crystal_colour 'pale yellow'
_exptl_crystal_density_diffrn 1.335
_exptl_crystal_description rod
_exptl_crystal_F_000 1704
_exptl_crystal_size_max 0.40
_exptl_crystal_size_mid 0.10
_exptl_crystal_size_min 0.10
_refine_diff_density_max 2.550
_refine_diff_density_min -1.897
_refine_diff_density_rms 0.135
_refine_ls_extinction_method none
_refine_ls_goodness_of_fit_ref 0.988
_refine_ls_hydrogen_treatment riding
_refine_ls_matrix_type full
_refine_ls_number_parameters 397
_refine_ls_number_reflns 10173
_refine_ls_number_restraints 0
_refine_ls_restrained_S_all 0.988
_refine_ls_R_factor_all 0.0656
_refine_ls_R_factor_gt 0.0432
_refine_ls_shift/su_max 0.037
_refine_ls_shift/su_mean 0.002
_refine_ls_structure_factor_coef Fsqd
_refine_ls_weighting_details 'calc w=1/[\s^2^(Fo^2^)+(0.0450P)^2^+3.2520P] where P=(Fo^2^+2Fc^2^)/3'
_refine_ls_weighting_scheme calc
_refine_ls_wR_factor_gt 0.0856
_refine_ls_wR_factor_ref 0.0927
_reflns_number_gt 7927
_reflns_number_total 10173
_reflns_threshold_expression >2sigma(I)
_cod_data_source_file ja010957h_6.cif
_cod_data_source_block (tBu3SiHN)(tBu3SiN)ClW(PhCCPh)_12.cif_file
_cod_original_cell_volume 4105.8(10)
_cod_database_code 4115741

loop_
_symmetry_equiv_pos_as_xyz
'x, y, z'
'-x, y+1/2, -z+1/2'
'-x, -y, -z'
'x, -y-1/2, z-1/2'

loop_
_atom_site_label
_atom_site_type_symbol
_atom_site_fract_x
_atom_site_fract_y
_atom_site_fract_z
_atom_site_U_iso_or_equiv
_atom_site_adp_type
_atom_site_occupancy
_atom_site_symmetry_multiplicity
_atom_site_calc_flag
_atom_site_refinement_flags
W1 W 0.724124(11) 0.767543(9) 0.535469(10) 0.01623(6) Uani 1 1 d .
Si1 Si 0.93328(8) 0.65714(7) 0.64949(8) 0.0208(3) Uani 1 1 d .
Si2 Si 0.47767(8) 0.73461(7) 0.51799(8) 0.0211(2) Uani 1 1 d .
N1 N 0.8124(3) 0.6938(2) 0.6027(3) 0.0346(10) Uani 1 1 d .
H1A H 0.7740 0.6630 0.6178 0.042 Uiso 1 1 calc R
N2 N 0.6032(3) 0.7442(2) 0.5296(3) 0.0286(9) Uani 1 1 d .
C1 C 0.9774(3) 0.6881(3) 0.7650(3) 0.0317(11) Uani 1 1 d .
C2 C 1.0018(4) 0.7718(3) 0.7729(4) 0.0460(14) Uani 1 1 d .
H2A H 1.0241 0.7865 0.8321 0.069 Uiso 1 1 calc R
H2B H 0.9422 0.8003 0.7409 0.069 Uiso 1 1 calc R
H2C H 1.0546 0.7820 0.7507 0.069 Uiso 1 1 calc R
C3 C 0.8947(4) 0.6771(3) 0.8022(3) 0.0412(13) Uani 1 1 d .
H3A H 0.9191 0.6933 0.8610 0.062 Uiso 1 1 calc R
H3B H 0.8762 0.6242 0.7990 0.062 Uiso 1 1 calc R
H3C H 0.8363 0.7069 0.7701 0.062 Uiso 1 1 calc R
C4 C 1.0691(4) 0.6445(4) 0.8218(3) 0.0480(15) Uani 1 1 d .
H4A H 1.0881 0.6626 0.8797 0.072 Uiso 1 1 calc R
H4B H 1.1246 0.6520 0.8020 0.072 Uiso 1 1 calc R
H4C H 1.0531 0.5912 0.8199 0.072 Uiso 1 1 calc R
C5 C 0.9140(3) 0.5505(3) 0.6353(3) 0.0289(10) Uani 1 1 d .
C6 C 0.8669(5) 0.5171(3) 0.6948(4) 0.0508(16) Uani 1 1 d .
H6A H 0.8585 0.4632 0.6854 0.076 Uiso 1 1 calc R
H6B H 0.8019 0.5403 0.6843 0.076 Uiso 1 1 calc R
H6C H 0.9101 0.5266 0.7530 0.076 Uiso 1 1 calc R
C7 C 1.0130(4) 0.5084(3) 0.6519(4) 0.0420(13) Uani 1 1 d .
H7A H 0.9999 0.4546 0.6440 0.063 Uiso 1 1 calc R
H7B H 1.0579 0.5178 0.7095 0.063 Uiso 1 1 calc R
H7C H 1.0440 0.5259 0.6126 0.063 Uiso 1 1 calc R
C8 C 0.8443(4) 0.5305(3) 0.5458(3) 0.0419(14) Uani 1 1 d .
H8A H 0.8361 0.4761 0.5408 0.063 Uiso 1 1 calc R
H8B H 0.8731 0.5485 0.5052 0.063 Uiso 1 1 calc R
H8C H 0.7793 0.5540 0.5345 0.063 Uiso 1 1 calc R
C9 C 1.0125(3) 0.6974(3) 0.5904(3) 0.0290(10) Uani 1 1 d .
C10 C 1.1241(4) 0.6889(3) 0.6404(4) 0.0448(14) Uani 1 1 d .
H10A H 1.1621 0.7103 0.6083 0.067 Uiso 1 1 calc R
H10B H 1.1405 0.6358 0.6507 0.067 Uiso 1 1 calc R
H10C H 1.1410 0.7152 0.6941 0.067 Uiso 1 1 calc R
C11 C 0.9901(4) 0.6599(3) 0.5045(3) 0.0418(13) Uani 1 1 d .
H11A H 1.0320 0.6821 0.4763 0.063 Uiso 1 1 calc R
H11B H 0.9199 0.6674 0.4701 0.063 Uiso 1 1 calc R
H11C H 1.0040 0.6063 0.5125 0.063 Uiso 1 1 calc R
C12 C 0.9895(4) 0.7814(3) 0.5705(4) 0.0434(14) Uani 1 1 d .
H12A H 1.0311 0.8007 0.5404 0.065 Uiso 1 1 calc R
H12B H 1.0037 0.8092 0.6230 0.065 Uiso 1 1 calc R
H12C H 0.9192 0.7875 0.5356 0.065 Uiso 1 1 calc R
C13 C 0.4146(3) 0.6946(3) 0.4066(3) 0.0330(11) Uani 1 1 d .
C14 C 0.3117(4) 0.6604(3) 0.3926(4) 0.0478(15) Uani 1 1 d .
H14A H 0.2832 0.6409 0.3353 0.072 Uiso 1 1 calc R
H14B H 0.2677 0.6989 0.4010 0.072 Uiso 1 1 calc R
H14C H 0.3188 0.6196 0.4327 0.072 Uiso 1 1 calc R
C15 C 0.4798(4) 0.6336(3) 0.3879(4) 0.0527(16) Uani 1 1 d .
H15A H 0.4463 0.6144 0.3309 0.079 Uiso 1 1 calc R
H15B H 0.4902 0.5927 0.4283 0.079 Uiso 1 1 calc R
H15C H 0.5442 0.6550 0.3925 0.079 Uiso 1 1 calc R
C16 C 0.4004(5) 0.7551(4) 0.3392(4) 0.0538(17) Uani 1 1 d .
H16A H 0.3686 0.7330 0.2834 0.081 Uiso 1 1 calc R
H16B H 0.4653 0.7756 0.3439 0.081 Uiso 1 1 calc R
H16C H 0.3583 0.7951 0.3473 0.081 Uiso 1 1 calc R
C17 C 0.4779(4) 0.6662(3) 0.6051(3) 0.0371(12) Uani 1 1 d .
C18 C 0.5003(6) 0.5860(3) 0.5859(4) 0.070(2) Uani 1 1 d .
H18A H 0.4993 0.5529 0.6313 0.105 Uiso 1 1 calc R
H18B H 0.5661 0.5841 0.5810 0.105 Uiso 1 1 calc R
H18C H 0.4498 0.5696 0.5329 0.105 Uiso 1 1 calc R
C19 C 0.3783(5) 0.6672(4) 0.6197(4) 0.0572(18) Uani 1 1 d .
H19A H 0.3813 0.6321 0.6646 0.086 Uiso 1 1 calc R
H19B H 0.3244 0.6526 0.5679 0.086 Uiso 1 1 calc R
H19C H 0.3656 0.7177 0.6358 0.086 Uiso 1 1 calc R
C20 C 0.5620(5) 0.6869(3) 0.6890(3) 0.0519(16) Uani 1 1 d .
H20A H 0.5609 0.6522 0.7330 0.078 Uiso 1 1 calc R
H20B H 0.5518 0.7380 0.7050 0.078 Uiso 1 1 calc R
H20C H 0.6265 0.6837 0.6819 0.078 Uiso 1 1 calc R
C21 C 0.4315(3) 0.8328(2) 0.5318(3) 0.0293(11) Uani 1 1 d .
C22 C 0.3171(3) 0.8377(3) 0.4971(4) 0.0473(15) Uani 1 1 d .
H22A H 0.2965 0.8883 0.5056 0.071 Uiso 1 1 calc R
H22B H 0.2900 0.8018 0.5267 0.071 Uiso 1 1 calc R
H22C H 0.2920 0.8260 0.4371 0.071 Uiso 1 1 calc R
C23 C 0.4679(4) 0.8571(3) 0.6242(4) 0.0460(15) Uani 1 1 d .
H23A H 0.4423 0.9071 0.6284 0.069 Uiso 1 1 calc R
H23B H 0.5408 0.8581 0.6468 0.069 Uiso 1 1 calc R
H23C H 0.4439 0.8216 0.6564 0.069 Uiso 1 1 calc R
C24 C 0.4713(4) 0.8920(3) 0.4861(4) 0.0478(15) Uani 1 1 d .
H24A H 0.4466 0.9414 0.4939 0.072 Uiso 1 1 calc R
H24B H 0.4484 0.8803 0.4261 0.072 Uiso 1 1 calc R
H24C H 0.5441 0.8920 0.5092 0.072 Uiso 1 1 calc R
C25 C 0.7548(3) 0.8796(2) 0.5257(3) 0.0207(9) Uani 1 1 d .
C26 C 0.7503(3) 0.8673(2) 0.6002(3) 0.0204(9) Uani 1 1 d .
C27 C 0.7450(3) 0.9094(2) 0.6718(3) 0.0206(9) Uani 1 1 d .
C28 C 0.7298(3) 0.9869(2) 0.6639(3) 0.0254(10) Uani 1 1 d .
H28A H 0.7290 1.0116 0.6144 0.031 Uiso 1 1 calc R
C29 C 0.7160(4) 1.0274(3) 0.7282(3) 0.0319(11) Uani 1 1 d .
H29A H 0.7039 1.0796 0.7218 0.038 Uiso 1 1 calc R
C30 C 0.7196(4) 0.9923(3) 0.8013(3) 0.0309(11) Uani 1 1 d .
H30A H 0.7111 1.0205 0.8455 0.037 Uiso 1 1 calc R
C31 C 0.7356(4) 0.9159(3) 0.8100(3) 0.0324(11) Uani 1 1 d .
H31A H 0.7382 0.8917 0.8603 0.039 Uiso 1 1 calc R
C32 C 0.7478(3) 0.8745(2) 0.7454(3) 0.0267(10) Uani 1 1 d .
H32A H 0.7581 0.8220 0.7516 0.032 Uiso 1 1 calc R
C33 C 0.7719(3) 0.9388(2) 0.4736(3) 0.0240(10) Uani 1 1 d .
C34 C 0.8556(4) 0.9847(3) 0.5049(3) 0.0318(11) Uani 1 1 d .
H34A H 0.9003 0.9782 0.5609 0.038 Uiso 1 1 calc R
C35 C 0.8742(5) 1.0400(3) 0.4546(4) 0.0472(15) Uani 1 1 d .
H35A H 0.9316 1.0706 0.4763 0.057 Uiso 1 1 calc R
C36 C 0.8093(5) 1.0500(3) 0.3740(4) 0.0534(17) Uani 1 1 d .
H36A H 0.8220 1.0876 0.3398 0.064 Uiso 1 1 calc R
C37 C 0.7254(5) 1.0057(3) 0.3420(4) 0.0491(15) Uani 1 1 d .
H37A H 0.6800 1.0138 0.2865 0.059 Uiso 1 1 calc R
C38 C 0.7073(4) 0.9493(3) 0.3910(3) 0.0373(12) Uani 1 1 d .
H38A H 0.6508 0.9179 0.3682 0.045 Uiso 1 1 calc R
Cl1 Cl 0.71787(9) 0.75493(6) 0.39721(8) 0.0311(3) Uani 1 1 d .

loop_
_atom_site_aniso_label
_atom_site_aniso_U_11
_atom_site_aniso_U_22
_atom_site_aniso_U_33
_atom_site_aniso_U_23
_atom_site_aniso_U_13
_atom_site_aniso_U_12
W1 0.01520(7) 0.01617(8) 0.01705(9) -0.00066(7) 0.00543(6) 0.00057(7)
Si1 0.0164(5) 0.0253(6) 0.0196(6) -0.0013(5) 0.0051(4) 0.0033(4)
Si2 0.0160(5) 0.0219(6) 0.0235(6) -0.0005(5) 0.0048(4) -0.0006(5)
N1 0.0253(18) 0.040(2) 0.031(2) -0.006(2) 0.0007(16) 0.0104(18)
N2 0.0183(16) 0.037(2) 0.031(2) -0.0148(18) 0.0099(16) -0.0001(15)
C1 0.027(2) 0.040(3) 0.025(3) -0.005(2) 0.0053(19) 0.002(2)
C2 0.051(3) 0.046(3) 0.044(4) -0.018(3) 0.020(3) -0.011(3)
C3 0.037(3) 0.056(4) 0.030(3) -0.011(3) 0.013(2) 0.005(2)
C4 0.037(3) 0.078(4) 0.023(3) -0.002(3) 0.002(2) 0.007(3)
C5 0.027(2) 0.028(2) 0.031(3) -0.001(2) 0.0103(19) -0.0003(19)
C6 0.056(4) 0.046(3) 0.056(4) -0.002(3) 0.027(3) -0.016(3)
C7 0.044(3) 0.030(3) 0.050(4) 0.000(2) 0.014(3) 0.009(2)
C8 0.038(3) 0.039(3) 0.042(3) -0.013(2) 0.006(2) -0.006(2)
C9 0.026(2) 0.033(2) 0.029(3) 0.004(2) 0.0106(19) 0.004(2)
C10 0.029(2) 0.056(4) 0.052(4) 0.011(3) 0.018(2) 0.001(2)
C11 0.055(3) 0.048(3) 0.032(3) 0.007(3) 0.028(3) 0.003(3)
C12 0.046(3) 0.034(3) 0.050(4) 0.008(2) 0.017(3) 0.001(2)
C13 0.030(2) 0.036(3) 0.031(3) -0.008(2) 0.009(2) -0.011(2)
C14 0.036(3) 0.057(4) 0.043(4) -0.012(3) 0.006(2) -0.018(3)
C15 0.053(3) 0.058(4) 0.042(4) -0.027(3) 0.010(3) -0.009(3)
C16 0.061(4) 0.070(4) 0.023(3) 0.003(3) 0.006(3) -0.016(3)
C17 0.048(3) 0.027(3) 0.028(3) 0.007(2) 0.003(2) -0.003(2)
C18 0.106(6) 0.030(3) 0.053(4) 0.009(3) 0.003(4) -0.001(3)
C19 0.067(4) 0.070(4) 0.040(4) 0.006(3) 0.024(3) -0.031(3)
C20 0.064(4) 0.054(4) 0.027(3) 0.014(3) 0.003(3) -0.001(3)
C21 0.021(2) 0.021(2) 0.042(3) 0.000(2) 0.0070(19) 0.0032(17)
C22 0.023(2) 0.044(3) 0.067(4) 0.001(3) 0.007(2) 0.010(2)
C23 0.037(3) 0.045(3) 0.054(4) -0.015(3) 0.015(3) 0.008(2)
C24 0.037(3) 0.028(3) 0.067(4) 0.011(3) 0.004(3) 0.000(2)
C25 0.0183(18) 0.022(2) 0.021(2) -0.0030(18) 0.0068(16) 0.0028(16)
C26 0.0169(18) 0.0161(19) 0.028(3) 0.0017(17) 0.0077(17) 0.0020(15)
C27 0.0185(18) 0.0152(19) 0.025(2) -0.0029(17) 0.0044(17) -0.0010(15)
C28 0.033(2) 0.019(2) 0.022(3) 0.0020(18) 0.0066(19) 0.0004(18)
C29 0.040(3) 0.020(2) 0.033(3) -0.002(2) 0.010(2) 0.007(2)
C30 0.038(3) 0.029(2) 0.026(3) -0.006(2) 0.012(2) 0.005(2)
C31 0.048(3) 0.029(2) 0.023(3) 0.001(2) 0.015(2) -0.001(2)
C32 0.037(2) 0.017(2) 0.027(3) -0.0013(19) 0.013(2) 0.0012(18)
C33 0.033(2) 0.018(2) 0.026(3) -0.0013(18) 0.0177(19) 0.0046(18)
C34 0.036(3) 0.025(2) 0.041(3) 0.001(2) 0.022(2) -0.004(2)
C35 0.055(3) 0.029(3) 0.077(5) 0.004(3) 0.047(3) -0.005(2)
C36 0.084(5) 0.029(3) 0.073(5) 0.011(3) 0.059(4) 0.007(3)
C37 0.081(4) 0.038(3) 0.035(3) 0.012(3) 0.029(3) 0.016(3)
C38 0.050(3) 0.032(3) 0.032(3) -0.002(2) 0.016(2) 0.002(2)
Cl1 0.0445(6) 0.0277(6) 0.0238(6) -0.0033(4) 0.0158(5) -0.0010(5)

loop_
_atom_type_symbol
_atom_type_description
_atom_type_scat_dispersion_real
_atom_type_scat_dispersion_imag
_atom_type_scat_source
C C 0.0033 0.0016 'International Tables Vol C Tables 4.2.6.8 and 6.1.1.4'
H H 0.0000 0.0000 'International Tables Vol C Tables 4.2.6.8 and 6.1.1.4'
N N 0.0061 0.0033 'International Tables Vol C Tables 4.2.6.8 and 6.1.1.4'
Si Si 0.0817 0.0704 'International Tables Vol C Tables 4.2.6.8 and 6.1.1.4'
Cl Cl 0.1484 0.1585 'International Tables Vol C Tables 4.2.6.8 and 6.1.1.4'
W W -0.8490 6.8722 'International Tables Vol C Tables 4.2.6.8 and 6.1.1.4'

loop_
_geom_angle_atom_site_label_1
_geom_angle_atom_site_label_2
_geom_angle_atom_site_label_3
_geom_angle
N2 W1 N1 107.65(19)
N2 W1 C26 102.93(16)
N1 W1 C26 108.82(16)
N2 W1 C25 117.41(17)
N1 W1 C25 127.11(17)
C26 W1 C25 37.06(17)
N2 W1 Cl1 103.82(13)
N1 W1 Cl1 108.53(13)
C26 W1 Cl1 123.88(13)
C25 W1 Cl1 86.84(13)
N1 Si1 C9 107.4(2)
N1 Si1 C1 105.6(2)
C9 Si1 C1 113.0(2)
N1 Si1 C5 103.7(2)
C9 Si1 C5 113.1(2)
C1 Si1 C5 113.2(2)
N2 Si2 C21 106.44(19)
N2 Si2 C17 104.9(2)
C21 Si2 C17 113.1(2)
N2 Si2 C13 104.6(2)
C21 Si2 C13 113.5(2)
C17 Si2 C13 113.2(2)
Si1 N1 W1 150.3(3)
Si2 N2 W1 171.4(3)
C2 C1 C4 108.8(4)
C2 C1 C3 105.9(4)
C4 C1 C3 106.8(4)
C2 C1 Si1 110.7(4)
C4 C1 Si1 113.2(4)
C3 C1 Si1 111.2(3)
C6 C5 C8 106.3(4)
C6 C5 C7 106.7(4)
C8 C5 C7 107.4(4)
C6 C5 Si1 112.4(4)
C8 C5 Si1 111.6(3)
C7 C5 Si1 112.2(3)
C10 C9 C11 108.0(4)
C10 C9 C12 108.5(4)
C11 C9 C12 105.0(4)
C10 C9 Si1 111.9(3)
C11 C9 Si1 112.0(3)
C12 C9 Si1 111.1(3)
C16 C13 C14 107.4(4)
C16 C13 C15 105.7(5)
C14 C13 C15 107.9(4)
C16 C13 Si2 111.4(4)
C14 C13 Si2 112.9(4)
C15 C13 Si2 111.1(3)
C18 C17 C19 109.0(5)
C18 C17 C20 105.5(5)
C19 C17 C20 108.3(5)
C18 C17 Si2 111.9(4)
C19 C17 Si2 111.8(4)
C20 C17 Si2 110.2(4)
C23 C21 C22 107.7(4)
C23 C21 C24 105.8(4)
C22 C21 C24 107.8(4)
C23 C21 Si2 112.2(3)
C22 C21 Si2 111.9(3)
C24 C21 Si2 111.1(4)
C26 C25 C33 142.0(4)
C26 C25 W1 71.0(3)
C33 C25 W1 147.0(3)
C25 C26 C27 139.3(4)
C25 C26 W1 71.9(3)
C27 C26 W1 147.2(3)
C32 C27 C28 119.0(4)
C32 C27 C26 122.0(4)
C28 C27 C26 118.8(4)
C29 C28 C27 120.2(4)
C30 C29 C28 120.5(4)
C29 C30 C31 119.7(4)
C30 C31 C32 120.3(5)
C27 C32 C31 120.3(4)
C38 C33 C34 118.8(4)
C38 C33 C25 121.0(4)
C34 C33 C25 120.2(4)
C35 C34 C33 120.6(5)
C36 C35 C34 119.8(5)
C35 C36 C37 120.4(5)
C36 C37 C38 120.2(6)
C37 C38 C33 120.1(5)

loop_
_geom_bond_atom_site_label_1
_geom_bond_atom_site_label_2
_geom_bond_distance
W1 N2 1.758(4)
W1 N1 1.906(4)
W1 C26 2.063(4)
W1 C25 2.073(4)
W1 Cl1 2.3386(13)
Si1 N1 1.762(4)
Si1 C9 1.912(5)
Si1 C1 1.924(5)
Si1 C5 1.932(5)
Si2 N2 1.754(4)
Si2 C21 1.924(5)
Si2 C17 1.925(5)
Si2 C13 1.927(5)
C1 C2 1.533(7)
C1 C4 1.542(7)
C1 C3 1.549(7)
C5 C6 1.529(7)
C5 C8 1.541(7)
C5 C7 1.547(7)
C9 C10 1.534(6)
C9 C11 1.537(7)
C9 C12 1.551(7)
C13 C16 1.539(8)
C13 C14 1.541(7)
C13 C15 1.545(7)
C17 C18 1.533(8)
C17 C19 1.540(8)
C17 C20 1.554(7)
C21 C23 1.536(7)
C21 C22 1.541(6)
C21 C24 1.541(7)
C25 C26 1.315(6)
C25 C33 1.460(6)
C26 C27 1.458(6)
C27 C32 1.390(6)
C27 C28 1.404(6)
C28 C29 1.387(6)
C29 C30 1.381(7)
C30 C31 1.386(6)
C31 C32 1.391(6)
C33 C38 1.396(7)
C33 C34 1.397(6)
C34 C35 1.397(7)
C35 C36 1.371(9)
C36 C37 1.383(9)
C37 C38 1.394(7)

loop_
_cod_related_entry_id
_cod_related_entry_database
_cod_related_entry_code
1 ChemSpider 30660553
